data_4327279
loop_
_publ_author_name
'Matthew J. Belousoff'
'Martin B. Duriska'
'Bim Graham'
'Stuart R. Batten'
'Boujemaa Moubaraki'
'Keith S. Murray'
'Leone Spiccia'

_publ_contact_author_address
;School of Chemistry
Wellington Rd
Clayton
Victoria, Australia, 3800
;
_publ_contact_author_email leone.spiccia@sci.monash.edu.au
_publ_contact_author_fax +610399054597
_publ_contact_author_name 'Leone Spiccia'
_publ_contact_author_phone +610399054526
_publ_section_title
;
 Synthesis, X-ray Crystal Structures, Magnetism, and Phosphate Ester
 Cleavage Properties of Copper(II) Complexes of N-Substituted Derivatives
 of 1,4,7-Triazacyclononane
;
_journal_name_full 'Inorganic Chemistry'
_journal_page_first 3746
_journal_page_last 3755
_journal_paper_doi 10.1021/ic051983+
_journal_volume 45
_journal_year 2006
_chemical_formula_moiety 'C16 H40 Cl2 Cu2 N6 O10'
_chemical_formula_sum 'C16 H40 Cl2 Cu2 N6 O10'
_chemical_formula_weight 674.52
_chemical_name_common '[Cu2(Me2tacn)(u-OH)2](ClO4)2'
_chemical_name_systematic
;
 bis(1,4-dimethyl-1,4,7-triazacyclononane)-bis-
(u2-hydroxo)-dicopper(II)-diperchlorate
;
_space_group_IT_number 14
_symmetry_cell_setting monoclinic
_symmetry_space_group_name_Hall '-P 2ybc'
_symmetry_space_group_name_H-M 'P 1 21/c 1'
_atom_sites_solution_hydrogens geom
_atom_sites_solution_primary direct
_atom_sites_solution_secondary difmap
_audit_creation_method SHELXL-97
_cell_angle_alpha 90.00
_cell_angle_beta 96.04(3)
_cell_angle_gamma 90.00
_cell_formula_units_Z 2
_cell_length_a 8.0961(16)
_cell_length_b 14.084(3)
_cell_length_c 12.000(2)
_cell_measurement_reflns_used 11482
_cell_measurement_temperature 230(2)
_cell_measurement_theta_max 25
_cell_measurement_theta_min 4
_cell_volume 1360.7(5)
_computing_cell_refinement 'HKL Scalepack (Otwinoswski & Minor, 1997)'
_computing_data_collection 'Collect (Nonius, 2000)'
_computing_data_reduction 'HKL Denzo (Otwinoswski & Minor, 1997)'
_computing_molecular_graphics X-Seed
_computing_publication_material 'WinGX (Farrugia, 1999)'
_computing_structure_refinement 'SHELXL-97 (Sheldrick, 1997)'
_computing_structure_solution 'SHELXS-97 (Sheldrick, 1990)'
_diffrn_ambient_temperature 230(2)
_diffrn_measured_fraction_theta_full 0.988
_diffrn_measured_fraction_theta_max 0.988
_diffrn_measurement_device_type 'Nonius Kappa CCD'
_diffrn_measurement_method 'non-profiled omega/phi/2theta scans'
_diffrn_radiation_monochromator graphite
_diffrn_radiation_source 'fine-focus sealed tube'
_diffrn_radiation_type MoK\a
_diffrn_radiation_wavelength 0.71073
_diffrn_reflns_av_R_equivalents 0.0964
_diffrn_reflns_av_sigmaI/netI 0.0726
_diffrn_reflns_limit_h_max 8
_diffrn_reflns_limit_h_min -10
_diffrn_reflns_limit_k_max 18
_diffrn_reflns_limit_k_min -17
_diffrn_reflns_limit_l_max 15
_diffrn_reflns_limit_l_min -12
_diffrn_reflns_number 11482
_diffrn_reflns_theta_full 27.50
_diffrn_reflns_theta_max 27.50
_diffrn_reflns_theta_min 3.71
_exptl_absorpt_coefficient_mu 1.818
_exptl_absorpt_correction_type none
_exptl_crystal_colour 'Dark Blue'
_exptl_crystal_density_diffrn 1.646
_exptl_crystal_description 'Square Prism'
_exptl_crystal_F_000 700
_exptl_crystal_size_max 0.20
_exptl_crystal_size_mid 0.15
_exptl_crystal_size_min 0.15
_refine_diff_density_max 0.588
_refine_diff_density_min -1.033
_refine_diff_density_rms 0.107
_refine_ls_extinction_method none
_refine_ls_goodness_of_fit_ref 1.028
_refine_ls_hydrogen_treatment mixed
_refine_ls_matrix_type full
_refine_ls_number_parameters 173
_refine_ls_number_reflns 3083
_refine_ls_number_restraints 2
_refine_ls_restrained_S_all 1.028
_refine_ls_R_factor_all 0.0761
_refine_ls_R_factor_gt 0.0477
_refine_ls_shift/su_max 0.000
_refine_ls_shift/su_mean 0.000
_refine_ls_structure_factor_coef Fsqd
_refine_ls_weighting_details 'calc w=1/[\s^2^(Fo^2^)+(0.0570P)^2^+0.4655P] where P=(Fo^2^+2Fc^2^)/3'
_refine_ls_weighting_scheme calc
_refine_ls_wR_factor_gt 0.1052
_refine_ls_wR_factor_ref 0.1165
_reflns_number_gt 2256
_reflns_number_total 3083
_reflns_threshold_expression >2sigma(I)
_cod_data_source_file ic0519832Bsi20051117_102848_3.cif
_cod_data_source_block C1
_cod_database_code 4327279

loop_
_symmetry_equiv_pos_as_xyz
'x, y, z'
'-x, y+1/2, -z+1/2'
'-x, -y, -z'
'x, -y-1/2, z-1/2'

loop_
_atom_site_label
_atom_site_type_symbol
_atom_site_fract_x
_atom_site_fract_y
_atom_site_fract_z
_atom_site_U_iso_or_equiv
_atom_site_adp_type
_atom_site_occupancy
_atom_site_symmetry_multiplicity
_atom_site_calc_flag
_atom_site_refinement_flags
Cu1 Cu 0.09912(5) 0.01076(3) 0.10893(3) 0.02107(15) Uani 1 1 d .
Cl1 Cl 0.36673(11) -0.26394(6) 0.05638(8) 0.0319(2) Uani 1 1 d .
O1 O 0.4974(3) -0.19941(18) 0.0969(3) 0.0411(7) Uani 1 1 d .
N1 N 0.3342(3) -0.02063(19) 0.1684(3) 0.0266(6) Uani 1 1 d D
C1 C 0.3476(5) -0.0441(2) 0.2900(3) 0.0344(9) Uani 1 1 d .
H1 H 0.4030 0.0079 0.3334 0.041 Uiso 1 1 calc R
H2 H 0.4145 -0.1017 0.3043 0.041 Uiso 1 1 calc R
O2 O 0.2475(4) -0.2659(3) 0.1353(3) 0.0830(13) Uani 1 1 d .
N2 N 0.0578(4) 0.01403(17) 0.2782(2) 0.0250(6) Uani 1 1 d .
C2 C 0.1759(5) -0.0597(2) 0.3264(3) 0.0343(9) Uani 1 1 d .
H4 H 0.1353 -0.1226 0.3018 0.041 Uiso 1 1 calc R
H3 H 0.1821 -0.0576 0.4083 0.041 Uiso 1 1 calc R
O3 O 0.2893(4) -0.2309(2) -0.0495(3) 0.0473(7) Uani 1 1 d .
N3 N 0.1867(3) 0.16076(17) 0.1457(2) 0.0229(6) Uani 1 1 d .
C3 C 0.1000(5) 0.1093(2) 0.3278(3) 0.0275(8) Uani 1 1 d .
H6 H 0.2125 0.1077 0.3668 0.033 Uiso 1 1 calc R
H5 H 0.0229 0.1246 0.3829 0.033 Uiso 1 1 calc R
O4 O 0.4354(5) -0.3552(2) 0.0426(3) 0.0849(14) Uani 1 1 d .
C4 C 0.0900(4) 0.1860(2) 0.2379(3) 0.0288(8) Uani 1 1 d .
H8 H -0.0263 0.1956 0.2083 0.035 Uiso 1 1 calc R
H7 H 0.1319 0.2460 0.2714 0.035 Uiso 1 1 calc R
C5 C 0.3671(4) 0.1535(2) 0.1801(3) 0.0306(8) Uani 1 1 d .
H10 H 0.3873 0.1551 0.2621 0.037 Uiso 1 1 calc R
H9 H 0.4243 0.2078 0.1505 0.037 Uiso 1 1 calc R
C6 C 0.4356(4) 0.0619(2) 0.1368(3) 0.0332(9) Uani 1 1 d .
H11 H 0.4334 0.0650 0.0551 0.040 Uiso 1 1 calc R
H12 H 0.5512 0.0536 0.1687 0.040 Uiso 1 1 calc R
C7 C -0.1136(5) -0.0115(3) 0.2976(4) 0.0368(9) Uani 1 1 d .
H13 H -0.1467 -0.0686 0.2559 0.055 Uiso 1 1 calc R
H15 H -0.1880 0.0401 0.2728 0.055 Uiso 1 1 calc R
H14 H -0.1188 -0.0227 0.3769 0.055 Uiso 1 1 calc R
C8 C 0.1515(5) 0.2254(3) 0.0499(3) 0.0363(9) Uani 1 1 d .
H18 H 0.0329 0.2268 0.0275 0.054 Uiso 1 1 calc R
H17 H 0.2088 0.2033 -0.0123 0.054 Uiso 1 1 calc R
H16 H 0.1898 0.2888 0.0712 0.054 Uiso 1 1 calc R
H1N H 0.375(5) -0.073(2) 0.124(3) 0.049(12) Uiso 1 1 d D
O1OH O -0.1293(3) 0.02593(17) 0.0444(2) 0.0283(6) Uani 1 1 d D
H1OH H -0.165(6) 0.0858(14) 0.050(4) 0.071(16) Uiso 1 1 d D

loop_
_atom_site_aniso_label
_atom_site_aniso_U_11
_atom_site_aniso_U_22
_atom_site_aniso_U_33
_atom_site_aniso_U_23
_atom_site_aniso_U_13
_atom_site_aniso_U_12
Cu1 0.0179(2) 0.0233(2) 0.0207(2) -0.00481(15) -0.00437(16) 0.00284(14)
Cl1 0.0336(5) 0.0254(4) 0.0350(5) 0.0017(3) -0.0043(4) -0.0014(3)
O1 0.0308(15) 0.0358(14) 0.055(2) -0.0060(12) -0.0020(13) -0.0034(10)
N1 0.0204(14) 0.0303(15) 0.0272(16) -0.0038(12) -0.0057(12) 0.0071(11)
C1 0.038(2) 0.0297(18) 0.032(2) 0.0042(15) -0.0118(18) 0.0117(15)
O2 0.058(2) 0.138(4) 0.055(3) 0.005(2) 0.020(2) -0.043(2)
N2 0.0296(15) 0.0223(13) 0.0219(15) 0.0005(11) -0.0027(13) 0.0022(11)
C2 0.049(2) 0.0218(17) 0.030(2) 0.0047(14) -0.0052(18) 0.0061(14)
O3 0.0435(17) 0.0537(17) 0.0412(18) 0.0087(13) -0.0117(14) 0.0116(13)
N3 0.0230(15) 0.0195(13) 0.0251(16) -0.0005(11) -0.0033(12) 0.0011(10)
C3 0.035(2) 0.0277(17) 0.0194(18) -0.0059(13) 0.0009(15) 0.0038(13)
O4 0.116(3) 0.0336(17) 0.089(3) -0.0203(17) -0.063(2) 0.0291(18)
C4 0.033(2) 0.0212(17) 0.032(2) -0.0055(13) 0.0008(17) 0.0047(13)
C5 0.0254(19) 0.0330(19) 0.032(2) -0.0005(15) -0.0036(16) -0.0065(13)
C6 0.0144(17) 0.045(2) 0.039(2) 0.0005(16) -0.0014(16) 0.0024(14)
C7 0.033(2) 0.040(2) 0.038(2) 0.0027(16) 0.0065(18) -0.0053(15)
C8 0.036(2) 0.035(2) 0.037(2) 0.0119(16) 0.0036(18) 0.0036(15)
O1OH 0.0212(12) 0.0394(14) 0.0226(14) -0.0104(10) -0.0060(10) 0.0086(10)

loop_
_atom_type_symbol
_atom_type_description
_atom_type_scat_dispersion_real
_atom_type_scat_dispersion_imag
_atom_type_scat_source
C C 0.0033 0.0016 'International Tables Vol C Tables 4.2.6.8 and 6.1.1.4'
H H 0.0000 0.0000 'International Tables Vol C Tables 4.2.6.8 and 6.1.1.4'
N N 0.0061 0.0033 'International Tables Vol C Tables 4.2.6.8 and 6.1.1.4'
O O 0.0106 0.0060 'International Tables Vol C Tables 4.2.6.8 and 6.1.1.4'
Cl Cl 0.1484 0.1585 'International Tables Vol C Tables 4.2.6.8 and 6.1.1.4'
Cu Cu 0.3201 1.2651 'International Tables Vol C Tables 4.2.6.8 and 6.1.1.4'

loop_
_geom_angle_atom_site_label_1
_geom_angle_atom_site_label_2
_geom_angle_atom_site_label_3
_geom_angle
_geom_angle_site_symmetry_1
_geom_angle_site_symmetry_3
O1OH Cu1 O1OH 82.04(11) . 3
O1OH Cu1 N1 173.22(10) . .
O1OH Cu1 N1 93.95(11) 3 .
O1OH Cu1 N2 98.16(11) . .
O1OH Cu1 N2 165.80(10) 3 .
N1 Cu1 N2 84.39(12) . .
O1OH Cu1 N3 103.99(10) . .
O1OH Cu1 N3 111.36(11) 3 .
N1 Cu1 N3 82.54(10) . .
N2 Cu1 N3 82.46(10) . .
O1OH Cu1 Cu1 41.17(7) . 3
O1OH Cu1 Cu1 40.87(7) 3 3
N1 Cu1 Cu1 134.58(9) . 3
N2 Cu1 Cu1 137.57(8) . 3
N3 Cu1 Cu1 113.69(7) . 3
O4 Cl1 O2 111.2(3) . .
O4 Cl1 O3 109.3(2) . .
O2 Cl1 O3 109.4(2) . .
O4 Cl1 O1 109.2(2) . .
O2 Cl1 O1 108.3(2) . .
O3 Cl1 O1 109.37(18) . .
C1 N1 C6 115.9(3) . .
C1 N1 Cu1 111.4(2) . .
C6 N1 Cu1 105.3(2) . .
C1 N1 H1N 112(2) . .
C6 N1 H1N 103(3) . .
Cu1 N1 H1N 109(2) . .
N1 C1 C2 109.9(3) . .
N1 C1 H1 109.7 . .
C2 C1 H1 109.7 . .
N1 C1 H2 109.7 . .
C2 C1 H2 109.7 . .
H1 C1 H2 108.2 . .
C7 N2 C2 110.2(3) . .
C7 N2 C3 109.6(3) . .
C2 N2 C3 111.2(3) . .
C7 N2 Cu1 113.4(2) . .
C2 N2 Cu1 101.6(2) . .
C3 N2 Cu1 110.7(2) . .
N2 C2 C1 111.0(3) . .
N2 C2 H4 109.4 . .
C1 C2 H4 109.4 . .
N2 C2 H3 109.4 . .
C1 C2 H3 109.4 . .
H4 C2 H3 108.0 . .
C4 N3 C8 111.4(3) . .
C4 N3 C5 113.3(3) . .
C8 N3 C5 111.5(3) . .
C4 N3 Cu1 101.13(19) . .
C8 N3 Cu1 113.3(2) . .
C5 N3 Cu1 105.71(18) . .
N2 C3 C4 111.2(3) . .
N2 C3 H6 109.4 . .
C4 C3 H6 109.4 . .
N2 C3 H5 109.4 . .
C4 C3 H5 109.4 . .
H6 C3 H5 108.0 . .
N3 C4 C3 111.7(3) . .
N3 C4 H8 109.3 . .
C3 C4 H8 109.3 . .
N3 C4 H7 109.3 . .
C3 C4 H7 109.3 . .
H8 C4 H7 107.9 . .
N3 C5 C6 110.4(3) . .
N3 C5 H10 109.6 . .
C6 C5 H10 109.6 . .
N3 C5 H9 109.6 . .
C6 C5 H9 109.6 . .
H10 C5 H9 108.1 . .
N1 C6 C5 110.1(3) . .
N1 C6 H11 109.6 . .
C5 C6 H11 109.6 . .
N1 C6 H12 109.6 . .
C5 C6 H12 109.6 . .
H11 C6 H12 108.2 . .
N2 C7 H13 109.5 . .
N2 C7 H15 109.5 . .
H13 C7 H15 109.5 . .
N2 C7 H14 109.5 . .
H13 C7 H14 109.5 . .
H15 C7 H14 109.5 . .
N3 C8 H18 109.5 . .
N3 C8 H17 109.5 . .
H18 C8 H17 109.5 . .
N3 C8 H16 109.5 . .
H18 C8 H16 109.5 . .
H17 C8 H16 109.5 . .
Cu1 O1OH Cu1 97.96(11) . 3
Cu1 O1OH H1OH 112(3) . .
Cu1 O1OH H1OH 113(3) 3 .

loop_
_geom_bond_atom_site_label_1
_geom_bond_atom_site_label_2
_geom_bond_distance
_geom_bond_site_symmetry_2
Cu1 O1OH 1.940(2) .
Cu1 O1OH 1.951(2) 3
Cu1 N1 2.010(3) .
Cu1 N2 2.093(3) .
Cu1 N3 2.257(3) .
Cu1 Cu1 2.9359(11) 3
Cl1 O4 1.417(3) .
Cl1 O2 1.422(4) .
Cl1 O3 1.434(3) .
Cl1 O1 1.440(3) .
N1 C1 1.489(5) .
N1 C6 1.495(5) .
N1 H1N 0.988(10) .
C1 C2 1.516(6) .
C1 H1 0.9800 .
C1 H2 0.9800 .
N2 C7 1.476(5) .
N2 C2 1.486(4) .
N2 C3 1.493(4) .
C2 H4 0.9800 .
C2 H3 0.9800 .
N3 C4 1.465(5) .
N3 C8 1.471(4) .
N3 C5 1.479(4) .
C3 C4 1.524(5) .
C3 H6 0.9800 .
C3 H5 0.9800 .
C4 H8 0.9800 .
C4 H7 0.9800 .
C5 C6 1.518(5) .
C5 H10 0.9800 .
C5 H9 0.9800 .
C6 H11 0.9800 .
C6 H12 0.9800 .
C7 H13 0.9700 .
C7 H15 0.9700 .
C7 H14 0.9700 .
C8 H18 0.9700 .
C8 H17 0.9700 .
C8 H16 0.9700 .
O1OH Cu1 1.951(2) 3
O1OH H1OH 0.895(10) .
